data_4089248
loop_
_publ_author_name
'Tang, Junkai'
'He, Yu'
'Yu, Jianfeng'
'Zhang, Dao'

_publ_section_title
;
 N,N&#x2032;-Bisaryl Substituted Chiral Linker-Bridged Bis(N-Heterocyclic
 Carbene) Palladium Complexes: Design, Synthesis, and Catalytic Properties
;
_journal_issue 7
_journal_name_full Organometallics
_journal_page_first 1372
_journal_paper_doi 10.1021/acs.organomet.7b00092
_journal_volume 36
_journal_year 2017
_chemical_formula_sum 'C35 H34 Cl4 N4 Pd'
_chemical_formula_weight 758.86
_space_group_crystal_system triclinic
_space_group_IT_number 2
_space_group_name_Hall '-P 1'
_space_group_name_H-M_alt 'P -1'
_atom_sites_solution_hydrogens mixed
_audit_creation_method SHELXL-2014/7
_cell_angle_alpha 99.900(2)
_cell_angle_beta 90.312(2)
_cell_angle_gamma 105.508(2)
_cell_formula_units_Z 2
_cell_length_a 9.1954(11)
_cell_length_b 10.4431(12)
_cell_length_c 18.338(2)
_cell_measurement_reflns_used 7106
_cell_measurement_temperature 203(2)
_cell_measurement_theta_max 27.25
_cell_measurement_theta_min 2.16
_cell_volume 1669.1(3)
_computing_cell_refinement 'Bruker SAINT'
_computing_data_collection 'Bruker APEX2'
_computing_data_reduction 'Bruker SAINT'
_computing_molecular_graphics 'Bruker SHELXTL'
_computing_publication_material 'Bruker SHELXTL'
_computing_structure_refinement 'SHELXL-2014/7 (Sheldrick, 2014)'
_computing_structure_solution 'SHELXS-97 (Sheldrick, 2008)'
_diffrn_ambient_temperature 203(2)
_diffrn_measured_fraction_theta_full 0.981
_diffrn_measured_fraction_theta_max 0.982
_diffrn_measurement_device_type 'Bruker APEX-II CCD'
_diffrn_measurement_method '\f and \w scans'
_diffrn_radiation_type MoK\a
_diffrn_radiation_wavelength 0.71073
_diffrn_reflns_av_R_equivalents 0.0216
_diffrn_reflns_av_unetI/netI 0.0394
_diffrn_reflns_Laue_measured_fraction_full 0.981
_diffrn_reflns_Laue_measured_fraction_max 0.982
_diffrn_reflns_limit_h_max 10
_diffrn_reflns_limit_h_min -11
_diffrn_reflns_limit_k_max 13
_diffrn_reflns_limit_k_min -13
_diffrn_reflns_limit_l_max 23
_diffrn_reflns_limit_l_min -23
_diffrn_reflns_number 11699
_diffrn_reflns_point_group_measured_fraction_full 0.981
_diffrn_reflns_point_group_measured_fraction_max 0.982
_diffrn_reflns_theta_full 25.242
_diffrn_reflns_theta_max 27.000
_diffrn_reflns_theta_min 1.129
_exptl_absorpt_coefficient_mu 0.908
_exptl_absorpt_correction_T_max 0.647
_exptl_absorpt_correction_T_min 0.554
_exptl_absorpt_correction_type multi-scan
_exptl_absorpt_process_details sadabs
_exptl_crystal_colour colourless
_exptl_crystal_density_diffrn 1.510
_exptl_crystal_description block
_exptl_crystal_F_000 772
_exptl_crystal_size_max 0.450
_exptl_crystal_size_mid 0.420
_exptl_crystal_size_min 0.140
_refine_diff_density_max 0.569
_refine_diff_density_min -0.738
_refine_diff_density_rms 0.142
_refine_ls_extinction_method none
_refine_ls_goodness_of_fit_ref 1.195
_refine_ls_hydrogen_treatment mixed
_refine_ls_matrix_type full
_refine_ls_number_parameters 450
_refine_ls_number_reflns 7148
_refine_ls_number_restraints 67
_refine_ls_restrained_S_all 1.200
_refine_ls_R_factor_all 0.0520
_refine_ls_R_factor_gt 0.0459
_refine_ls_shift/su_max 0.010
_refine_ls_shift/su_mean 0.001
_refine_ls_structure_factor_coef Fsqd
_refine_ls_weighting_details 'w=1/[\s^2^(Fo^2^)+(0.0646P)^2^+6.0820P] where P=(Fo^2^+2Fc^2^)/3'
_refine_ls_weighting_scheme calc
_refine_ls_wR_factor_gt 0.1394
_refine_ls_wR_factor_ref 0.1581
_reflns_Friedel_coverage 0.000
_reflns_number_gt 6598
_reflns_number_total 7148
_reflns_threshold_expression 'I > 2\s(I)'
_cod_data_source_file om7b00092_si_002.cif
_cod_data_source_block mo_60803a
_cod_original_cell_volume 1669.2(3)
_cod_database_code 4089248
_shelx_shelxl_version_number 2014/7
_shelx_space_group_comment
; 
The symmetry employed for this shelxl refinement is uniquely defined 
by the following loop, which should always be used as a source of 
symmetry information in preference to the above space-group names. 
They are only intended as comments. 
;
_shelx_estimated_absorpt_t_min 0.686
_shelx_estimated_absorpt_t_max 0.883

loop_
_space_group_symop_operation_xyz
'x, y, z'
'-x, -y, -z'

loop_
_atom_site_label
_atom_site_type_symbol
_atom_site_fract_x
_atom_site_fract_y
_atom_site_fract_z
_atom_site_U_iso_or_equiv
_atom_site_adp_type
_atom_site_occupancy
_atom_site_site_symmetry_order
_atom_site_calc_flag
_atom_site_refinement_flags_posn
_atom_site_refinement_flags_adp
_atom_site_refinement_flags_occupancy
_atom_site_disorder_assembly
_atom_site_disorder_group
Pd1 Pd 0.87203(4) 0.04527(3) 0.72385(2) 0.02033(12) Uani 1 1 d . . . . .
Cl1 Cl 1.05696(15) 0.03084(16) 0.80834(7) 0.0411(3) Uani 1 1 d . . . . .
Cl2 Cl 0.91971(14) -0.12655(13) 0.63161(7) 0.0332(3) Uani 1 1 d . . . . .
N1 N 0.5612(4) -0.0035(4) 0.6536(2) 0.0238(8) Uani 1 1 d . . . . .
N2 N 0.7240(4) 0.1655(4) 0.6196(2) 0.0272(8) Uani 1 1 d . . . . .
N3 N 0.8723(5) 0.3295(4) 0.7580(2) 0.0316(9) Uani 1 1 d . . . . .
N4 N 0.8126(5) 0.2382(4) 0.8564(2) 0.0295(9) Uani 1 1 d . . . . .
C1 C 0.7088(5) 0.0665(5) 0.6607(2) 0.0240(9) Uani 1 1 d . . . . .
C2 C 0.5836(5) 0.1582(5) 0.5845(2) 0.0262(9) Uani 1 1 d . . . . .
C3 C 0.5332(6) 0.2349(5) 0.5375(3) 0.0298(10) Uani 1 1 d . . . . .
C4 C 0.3842(6) 0.1852(6) 0.5137(3) 0.0340(11) Uani 1 1 d . . . . .
H4 H 0.3477 0.2287 0.4797 0.041 Uiso 1 1 calc R U . . .
C5 C 0.2831(6) 0.0766(6) 0.5354(3) 0.0345(11) Uani 1 1 d . . . . .
H5 H 0.1819 0.0507 0.5170 0.041 Uiso 1 1 calc R U . . .
C6 C 0.3290(6) 0.0052(5) 0.5841(3) 0.0306(10) Uani 1 1 d . . . . .
H6 H 0.2617 -0.0677 0.6006 0.037 Uiso 1 1 calc R U . . .
C7 C 0.4810(5) 0.0487(5) 0.6067(2) 0.0247(9) Uani 1 1 d . . . . .
C8 C 0.8550(15) 0.2904(15) 0.6190(7) 0.021(3) Uani 0.463(18) 1 d . U P A 1
H8 H 0.8137 0.3686 0.6185 0.025 Uiso 0.463(18) 1 calc R U P A 1
C9 C 0.9653(14) 0.3218(12) 0.6877(6) 0.024(3) Uani 0.463(18) 1 d D U P A 1
H9 H 1.0075 0.2436 0.6861 0.029 Uiso 0.463(18) 1 calc R U P A 1
C10 C 1.0909(6) 0.4393(6) 0.6895(3) 0.0430(13) Uani 0.463(18) 1 d D . P A 1
H10A H 1.1562 0.4538 0.7343 0.052 Uiso 0.463(18) 1 calc R U P A 1
H10B H 1.0543 0.5194 0.6902 0.052 Uiso 0.463(18) 1 calc R U P A 1
C11 C 1.1845(15) 0.4154(16) 0.6167(7) 0.035(3) Uani 0.463(18) 1 d D U P A 1
H11A H 1.2667 0.4971 0.6158 0.042 Uiso 0.463(18) 1 calc R U P A 1
H11B H 1.2301 0.3415 0.6197 0.042 Uiso 0.463(18) 1 calc R U P A 1
C12 C 1.087(2) 0.381(2) 0.5448(11) 0.039(3) Uani 0.463(18) 1 d D U P A 1
H12A H 1.0611 0.4620 0.5351 0.046 Uiso 0.463(18) 1 calc R U P A 1
H12B H 1.1432 0.3501 0.5034 0.046 Uiso 0.463(18) 1 calc R U P A 1
C13 C 0.9448(6) 0.2727(7) 0.5505(3) 0.0416(13) Uani 0.463(18) 1 d D . P A 1
H13A H 0.9716 0.1873 0.5474 0.050 Uiso 0.463(18) 1 calc R U P A 1
H13B H 0.8780 0.2635 0.5070 0.050 Uiso 0.463(18) 1 calc R U P A 1
C8' C 0.8826(13) 0.2449(15) 0.6207(6) 0.025(2) Uani 0.537(18) 1 d . U P A 2
H8' H 0.9389 0.1838 0.6352 0.030 Uiso 0.537(18) 1 calc R U P A 2
C9' C 0.9184(14) 0.3618(13) 0.6854(5) 0.029(3) Uani 0.537(18) 1 d D U P A 2
H9' H 0.8625 0.4258 0.6743 0.035 Uiso 0.537(18) 1 calc R U P A 2
C10' C 1.0909(6) 0.4393(6) 0.6895(3) 0.0430(13) Uani 0.537(18) 1 d D . P A 2
H10C H 1.1087 0.5207 0.7278 0.052 Uiso 0.537(18) 1 calc R U P A 2
H10D H 1.1492 0.3817 0.7052 0.052 Uiso 0.537(18) 1 calc R U P A 2
C11' C 1.1457(17) 0.4774(17) 0.6229(6) 0.050(4) Uani 0.537(18) 1 d D U P A 2
H11C H 1.2562 0.5111 0.6280 0.060 Uiso 0.537(18) 1 calc R U P A 2
H11D H 1.1053 0.5506 0.6125 0.060 Uiso 0.537(18) 1 calc R U P A 2
C12' C 1.101(2) 0.3594(18) 0.5593(11) 0.039(3) Uani 0.537(18) 1 d . . P A 2
H12C H 1.1228 0.3952 0.5134 0.046 Uiso 0.537(18) 1 calc R U P A 2
H12D H 1.1672 0.3013 0.5632 0.046 Uiso 0.537(18) 1 calc R U P A 2
C13' C 0.9448(6) 0.2727(7) 0.5505(3) 0.0416(13) Uani 0.537(18) 1 d . . P A 2
H13C H 0.8812 0.3167 0.5263 0.050 Uiso 0.537(18) 1 calc R U P A 2
H13D H 0.9423 0.1870 0.5180 0.050 Uiso 0.537(18) 1 calc R U P A 2
C14 C 0.8500(5) 0.2135(5) 0.7849(3) 0.0274(9) Uani 1 1 d . . . . .
C15 C 0.8108(7) 0.3727(5) 0.8753(3) 0.0364(11) Uani 1 1 d . . . . .
C16 C 0.7729(9) 0.4429(7) 0.9407(3) 0.0515(16) Uani 1 1 d . . . . .
H16 H 0.7480 0.4019 0.9824 0.062 Uiso 1 1 calc R U . . .
C17 C 0.7735(11) 0.5735(8) 0.9416(4) 0.067(2) Uani 1 1 d . . . . .
H17 H 0.7516 0.6247 0.9854 0.081 Uiso 1 1 calc R U . . .
C18 C 0.8058(9) 0.6330(6) 0.8794(4) 0.0527(16) Uani 1 1 d . . . . .
H18 H 0.8026 0.7229 0.8824 0.063 Uiso 1 1 calc R U . . .
C19 C 0.8422(7) 0.5674(5) 0.8139(3) 0.0415(13) Uani 1 1 d . . . . .
C20 C 0.8481(7) 0.4323(5) 0.8122(3) 0.0355(11) Uani 1 1 d . . . . .
C21 C 0.4907(5) -0.1033(5) 0.6977(3) 0.0265(9) Uani 1 1 d . . . . .
C22 C 0.3680(6) -0.0868(5) 0.7370(3) 0.0344(11) Uani 1 1 d . . . . .
H22 H 0.3271 -0.0149 0.7324 0.041 Uiso 1 1 calc R U . . .
C23 C 0.3047(7) -0.1762(6) 0.7832(3) 0.0400(12) Uani 1 1 d . . . . .
H23 H 0.2203 -0.1659 0.8099 0.048 Uiso 1 1 calc R U . . .
C24 C 0.3675(7) -0.2819(6) 0.7898(4) 0.0460(14) Uani 1 1 d . . . . .
H24 H 0.3264 -0.3420 0.8218 0.055 Uiso 1 1 calc R U . . .
C25 C 0.4870(7) -0.2983(5) 0.7503(4) 0.0435(14) Uani 1 1 d . . . . .
H25 H 0.5276 -0.3703 0.7550 0.052 Uiso 1 1 calc R U . . .
C26 C 0.5515(6) -0.2098(5) 0.7026(3) 0.0321(10) Uani 1 1 d . . . . .
H26 H 0.6337 -0.2222 0.6747 0.038 Uiso 1 1 calc R U . . .
C27 C 0.6270(7) 0.3581(7) 0.5126(4) 0.0467(15) Uani 1 1 d . . . . .
H27A H 0.5634 0.3945 0.4842 0.070 Uiso 1 1 calc R U . . .
H27B H 0.7049 0.3348 0.4818 0.070 Uiso 1 1 calc R U . . .
H27C H 0.6738 0.4252 0.5555 0.070 Uiso 1 1 calc R U . . .
C28 C 0.8676(8) 0.6392(6) 0.7481(4) 0.0487(15) Uani 1 1 d D . . . .
H28A H 0.970(4) 0.685(7) 0.739(4) 0.09(3) Uiso 1 1 d D . . . .
H28B H 0.818(7) 0.576(7) 0.704(3) 0.09(3) Uiso 1 1 d D . . . .
H28C H 0.809(8) 0.705(7) 0.761(5) 0.136 Uiso 1 1 d D U . . .
C29 C 0.7824(7) 0.1443(5) 0.9069(3) 0.0341(11) Uani 1 1 d . . . . .
C30 C 0.6647(8) 0.0292(6) 0.8919(3) 0.0445(14) Uani 1 1 d . . . . .
H30 H 0.6018 0.0103 0.8487 0.053 Uiso 1 1 calc R U . . .
C31 C 0.6405(9) -0.0586(7) 0.9420(4) 0.0579(18) Uani 1 1 d . . . . .
H31 H 0.5592 -0.1372 0.9331 0.069 Uiso 1 1 calc R U . . .
C32 C 0.7346(9) -0.0320(7) 1.0051(3) 0.0536(17) Uani 1 1 d . . . . .
H32 H 0.7178 -0.0927 1.0385 0.064 Uiso 1 1 calc R U . . .
C33 C 0.8516(9) 0.0822(8) 1.0188(3) 0.0535(16) Uani 1 1 d . . . . .
H33 H 0.9147 0.0997 1.0619 0.064 Uiso 1 1 calc R U . . .
C34 C 0.8797(8) 0.1735(7) 0.9702(3) 0.0478(14) Uani 1 1 d . . . . .
H34 H 0.9610 0.2521 0.9796 0.057 Uiso 1 1 calc R U . . .
Cl3 Cl 0.5429(3) 0.6901(2) 0.25731(14) 0.0848(7) Uani 1 1 d . . . . .
C35 C 0.6060(11) 0.7100(8) 0.1686(5) 0.078(2) Uani 0.52(3) 1 d D . P B 1
H35A H 0.5312 0.7369 0.1409 0.093 Uiso 0.52(3) 1 calc R U P B 1
H35B H 0.7010 0.7819 0.1733 0.093 Uiso 0.52(3) 1 calc R U P B 1
Cl4 Cl 0.633(3) 0.5675(9) 0.1225(6) 0.112(6) Uani 0.52(3) 1 d D U P B 1
C35' C 0.6060(11) 0.7100(8) 0.1686(5) 0.078(2) Uani 0.48(3) 1 d D . P B 2
H35C H 0.6590 0.8051 0.1693 0.093 Uiso 0.48(3) 1 calc R U P B 2
H35D H 0.5187 0.6852 0.1331 0.093 Uiso 0.48(3) 1 calc R U P B 2
Cl4' Cl 0.7356(17) 0.6033(10) 0.1377(3) 0.073(3) Uani 0.48(3) 1 d D U P B 2

loop_
_atom_site_aniso_label
_atom_site_aniso_U_11
_atom_site_aniso_U_22
_atom_site_aniso_U_33
_atom_site_aniso_U_23
_atom_site_aniso_U_13
_atom_site_aniso_U_12
Pd1 0.01992(18) 0.02234(18) 0.02083(18) 0.00751(12) -0.00017(12) 0.00709(12)
Cl1 0.0351(7) 0.0632(9) 0.0333(6) 0.0150(6) -0.0054(5) 0.0237(6)
Cl2 0.0337(6) 0.0357(6) 0.0323(6) 0.0026(5) 0.0048(5) 0.0152(5)
N1 0.0208(18) 0.0268(19) 0.0257(18) 0.0069(15) -0.0004(14) 0.0082(15)
N2 0.0223(19) 0.035(2) 0.0247(19) 0.0135(16) 0.0004(15) 0.0043(16)
N3 0.044(2) 0.0228(19) 0.026(2) 0.0056(16) 0.0010(17) 0.0053(18)
N4 0.035(2) 0.033(2) 0.0215(19) 0.0050(16) -0.0002(16) 0.0115(18)
C1 0.024(2) 0.029(2) 0.019(2) 0.0037(17) 0.0024(16) 0.0080(18)
C2 0.026(2) 0.032(2) 0.023(2) 0.0055(18) -0.0019(17) 0.0114(19)
C3 0.035(3) 0.035(3) 0.024(2) 0.0091(19) 0.0036(19) 0.016(2)
C4 0.040(3) 0.046(3) 0.024(2) 0.005(2) -0.002(2) 0.026(2)
C5 0.030(3) 0.040(3) 0.037(3) 0.000(2) -0.007(2) 0.021(2)
C6 0.024(2) 0.034(3) 0.032(2) 0.001(2) -0.0042(18) 0.009(2)
C7 0.026(2) 0.027(2) 0.023(2) 0.0044(17) -0.0013(17) 0.0089(18)
C8 0.024(6) 0.022(6) 0.022(5) 0.007(4) 0.003(4) 0.012(5)
C9 0.029(6) 0.024(6) 0.025(5) 0.009(4) 0.003(4) 0.015(5)
C10 0.035(3) 0.044(3) 0.047(3) 0.001(3) -0.008(2) 0.009(2)
C11 0.035(6) 0.034(7) 0.035(6) 0.013(5) 0.003(5) 0.004(5)
C12 0.047(4) 0.031(5) 0.038(7) 0.022(4) 0.021(4) 0.002(4)
C13 0.031(3) 0.058(4) 0.030(3) 0.005(2) 0.007(2) 0.004(3)
C8' 0.018(5) 0.028(6) 0.031(5) 0.007(5) 0.003(4) 0.007(4)
C9' 0.035(6) 0.023(5) 0.026(5) 0.005(4) 0.001(4) 0.003(4)
C10' 0.035(3) 0.044(3) 0.047(3) 0.001(3) -0.008(2) 0.009(2)
C11' 0.049(7) 0.051(8) 0.047(7) 0.018(6) 0.001(5) 0.003(6)
C12' 0.047(4) 0.031(5) 0.038(7) 0.022(4) 0.021(4) 0.002(4)
C13' 0.031(3) 0.058(4) 0.030(3) 0.005(2) 0.007(2) 0.004(3)
C14 0.027(2) 0.030(2) 0.023(2) 0.0088(18) 0.0003(17) 0.0024(19)
C15 0.046(3) 0.033(3) 0.029(3) 0.004(2) -0.001(2) 0.011(2)
C16 0.082(5) 0.047(3) 0.027(3) -0.001(2) 0.004(3) 0.026(3)
C17 0.110(7) 0.053(4) 0.039(3) -0.013(3) -0.004(4) 0.036(4)
C18 0.073(5) 0.032(3) 0.054(4) -0.004(3) -0.007(3) 0.023(3)
C19 0.051(3) 0.028(3) 0.044(3) 0.002(2) -0.013(3) 0.012(2)
C20 0.050(3) 0.028(2) 0.027(2) 0.0006(19) -0.007(2) 0.011(2)
C21 0.023(2) 0.026(2) 0.025(2) 0.0043(17) -0.0016(17) -0.0018(18)
C22 0.029(2) 0.034(3) 0.040(3) 0.010(2) 0.004(2) 0.006(2)
C23 0.037(3) 0.040(3) 0.042(3) 0.011(2) 0.008(2) 0.007(2)
C24 0.047(3) 0.041(3) 0.050(3) 0.025(3) -0.002(3) 0.003(3)
C25 0.045(3) 0.025(3) 0.057(4) 0.019(2) -0.006(3) -0.002(2)
C26 0.029(2) 0.025(2) 0.041(3) 0.010(2) 0.001(2) 0.0007(19)
C27 0.042(3) 0.054(4) 0.060(4) 0.038(3) 0.008(3) 0.023(3)
C28 0.056(4) 0.031(3) 0.064(4) 0.019(3) -0.004(3) 0.014(3)
C29 0.047(3) 0.037(3) 0.024(2) 0.010(2) 0.002(2) 0.018(2)
C30 0.059(4) 0.043(3) 0.030(3) 0.007(2) -0.002(2) 0.010(3)
C31 0.077(5) 0.044(4) 0.050(4) 0.018(3) 0.014(3) 0.007(3)
C32 0.079(5) 0.057(4) 0.037(3) 0.027(3) 0.012(3) 0.028(4)
C33 0.065(4) 0.067(4) 0.035(3) 0.022(3) -0.002(3) 0.020(4)
C34 0.054(4) 0.058(4) 0.033(3) 0.014(3) -0.006(3) 0.015(3)
Cl3 0.0846(15) 0.0709(13) 0.0859(15) -0.0104(11) 0.0197(12) 0.0140(11)
C35 0.088(6) 0.054(5) 0.084(6) 0.007(4) -0.006(5) 0.011(4)
Cl4 0.192(16) 0.070(4) 0.074(4) 0.005(3) 0.053(7) 0.039(6)
C35' 0.088(6) 0.054(5) 0.084(6) 0.007(4) -0.006(5) 0.011(4)
Cl4' 0.119(7) 0.057(3) 0.049(2) 0.016(2) 0.014(3) 0.028(4)

loop_
_atom_type_symbol
_atom_type_description
_atom_type_scat_dispersion_real
_atom_type_scat_dispersion_imag
_atom_type_scat_source
C C 0.0033 0.0016 'International Tables Vol C Tables 4.2.6.8 and 6.1.1.4'
H H 0.0000 0.0000 'International Tables Vol C Tables 4.2.6.8 and 6.1.1.4'
N N 0.0061 0.0033 'International Tables Vol C Tables 4.2.6.8 and 6.1.1.4'
Cl Cl 0.1484 0.1585 'International Tables Vol C Tables 4.2.6.8 and 6.1.1.4'
Pd Pd -0.9988 1.0072 'International Tables Vol C Tables 4.2.6.8 and 6.1.1.4'

loop_
_geom_angle_atom_site_label_1
_geom_angle_atom_site_label_2
_geom_angle_atom_site_label_3
_geom_angle
C1 Pd1 C14 83.69(19)
C1 Pd1 Cl1 174.65(13)
C14 Pd1 Cl1 91.59(14)
C1 Pd1 Cl2 91.78(13)
C14 Pd1 Cl2 167.61(14)
Cl1 Pd1 Cl2 93.34(5)
C1 N1 C7 110.6(4)
C1 N1 C21 124.7(4)
C7 N1 C21 123.9(4)
C1 N2 C2 110.9(4)
C1 N2 C8' 111.2(7)
C2 N2 C8' 137.8(7)
C1 N2 C8 129.6(7)
C2 N2 C8 118.3(7)
C14 N3 C20 110.5(4)
C14 N3 C9' 131.2(7)
C20 N3 C9' 118.3(7)
C14 N3 C9 109.7(6)
C20 N3 C9 136.0(6)
C14 N4 C15 109.2(4)
C14 N4 C29 126.9(4)
C15 N4 C29 123.9(4)
N1 C1 N2 106.5(4)
N1 C1 Pd1 128.6(3)
N2 C1 Pd1 124.8(3)
C7 C2 N2 104.8(4)
C7 C2 C3 120.1(4)
N2 C2 C3 135.1(5)
C4 C3 C2 114.3(5)
C4 C3 C27 119.5(5)
C2 C3 C27 126.2(5)
C3 C4 C5 125.4(5)
C4 C5 C6 120.8(5)
C7 C6 C5 115.4(5)
C6 C7 C2 123.9(4)
C6 C7 N1 128.9(4)
C2 C7 N1 107.2(4)
C13 C8 N2 111.1(9)
C13 C8 C9 107.8(11)
N2 C8 C9 112.1(10)
C10 C9 C8 114.0(10)
C10 C9 N3 113.0(8)
C8 C9 N3 108.1(10)
C9 C10 C11 108.3(8)
C12 C11 C10 113.0(14)
C13 C12 C11 110.1(12)
C12 C13 C8 117.9(12)
C13' C8' N2 117.9(8)
C13' C8' C9' 116.7(10)
N2 C8' C9' 110.7(10)
N3 C9' C8' 116.4(10)
N3 C9' C10' 110.3(8)
C8' C9' C10' 110.2(10)
C11' C10' C9' 114.8(8)
C10' C11' C12' 110.9(12)
C13' C12' C11' 119.8(16)
C8' C13' C12' 112.8(10)
N3 C14 N4 107.9(4)
N3 C14 Pd1 122.1(3)
N4 C14 Pd1 130.1(4)
C16 C15 N4 130.3(5)
C16 C15 C20 122.3(5)
N4 C15 C20 107.3(4)
C17 C16 C15 117.1(6)
C16 C17 C18 121.5(6)
C19 C18 C17 123.4(6)
C18 C19 C20 116.4(6)
C18 C19 C28 119.1(5)
C20 C19 C28 124.5(5)
N3 C20 C15 105.2(4)
N3 C20 C19 135.3(5)
C15 C20 C19 119.3(5)
C22 C21 C26 121.1(5)
C22 C21 N1 118.9(4)
C26 C21 N1 119.9(4)
C21 C22 C23 119.9(5)
C22 C23 C24 119.3(5)
C25 C24 C23 120.4(5)
C24 C25 C26 121.1(6)
C21 C26 C25 118.1(5)
H28C C28 C19 100(6)
C30 C29 C34 121.9(5)
C30 C29 N4 120.6(5)
C34 C29 N4 117.5(5)
C29 C30 C31 118.5(6)
C32 C31 C30 120.7(7)
C33 C32 C31 120.0(6)
C32 C33 C34 121.3(6)
C33 C34 C29 117.6(6)
Cl4 C35 Cl3 111.0(6)
Cl3 C35' Cl4' 111.6(5)

loop_
_geom_bond_atom_site_label_1
_geom_bond_atom_site_label_2
_geom_bond_distance
Pd1 C1 1.972(5)
Pd1 C14 1.975(5)
Pd1 Cl1 2.3461(12)
Pd1 Cl2 2.3787(12)
N1 C1 1.353(6)
N1 C7 1.397(6)
N1 C21 1.448(6)
N2 C1 1.359(6)
N2 C2 1.417(6)
N2 C8' 1.471(11)
N2 C8 1.522(14)
N3 C14 1.352(6)
N3 C20 1.397(7)
N3 C9' 1.467(11)
N3 C9 1.553(12)
N4 C14 1.356(6)
N4 C15 1.392(7)
N4 C29 1.437(6)
C2 C7 1.396(7)
C2 C3 1.424(6)
C3 C4 1.369(7)
C3 C27 1.491(8)
C4 C5 1.380(8)
C5 C6 1.387(7)
C6 C7 1.386(7)
C8 C13 1.519(14)
C8 C9 1.547(19)
C9 C10 1.438(11)
C10 C11 1.612(15)
C11 C12 1.526(17)
C12 C13 1.499(17)
C8' C13' 1.456(13)
C8' C9' 1.513(18)
C9' C10' 1.571(11)
C10' C11' 1.404(12)
C11' C12' 1.51(2)
C12' C13' 1.466(19)
C15 C16 1.392(8)
C15 C20 1.409(8)
C16 C17 1.360(10)
C17 C18 1.388(11)
C18 C19 1.366(9)
C19 C20 1.422(7)
C19 C28 1.513(9)
C21 C22 1.375(7)
C21 C26 1.386(7)
C22 C23 1.384(8)
C23 C24 1.398(8)
C24 C25 1.351(10)
C25 C26 1.401(7)
C28 H28C 0.98(2)
C29 C30 1.370(8)
C29 C34 1.401(8)
C30 C31 1.385(9)
C31 C32 1.384(10)
C32 C33 1.360(10)
C33 C34 1.390(9)
Cl3 C35' 1.758(10)
Cl3 C35 1.758(10)
C35 Cl4 1.660(9)
C35' Cl4' 1.866(11)
